data_1550799
loop_
_publ_author_name
'Mandal, Mrinmay'
'Ramkumar, Venkatachalam'
'Chakraborty, Debashis'

_publ_section_title
;
 Salen complexes of zirconium and hafnium: synthesis, structural
 characterization and polymerization studies
;
_journal_issue 25
_journal_name_full 'Polymer Chemistry'
_journal_page_first 3444
_journal_paper_doi 10.1039/C8PY01750F
_journal_volume 10
_journal_year 2019
_chemical_formula_moiety ' 	C38 H56 Br4 N2 O8 Zr2 '
_chemical_formula_sum 'C38 H56 Br4 N2 O8 Zr2'
_chemical_formula_weight 1170.93
_chemical_properties_physical Air-sensitive,Moisture-sensitive
_space_group_IT_number 14
_space_group_name_Hall '-P 2yn'
_space_group_name_H-M_alt 'P 1 21/n 1'
_symmetry_cell_setting monoclinic
_symmetry_space_group_name_Hall '-P 2yn'
_symmetry_space_group_name_H-M 'P 1 21/n 1'
_atom_sites_solution_hydrogens geom
_atom_sites_solution_primary direct
_atom_sites_solution_secondary difmap
_audit_creation_method SHELXL-97
_audit_update_record
;
2018-01-09 deposited with the CCDC.    2019-03-25 downloaded from the CCDC.
;
_cell_angle_alpha 90.00
_cell_angle_beta 96.839(2)
_cell_angle_gamma 90.00
_cell_formula_units_Z 4
_cell_length_a 10.3571(4)
_cell_length_b 12.8862(6)
_cell_length_c 35.6573(14)
_cell_measurement_reflns_used 4302
_cell_measurement_temperature 173(2)
_cell_measurement_theta_max 21.38
_cell_measurement_theta_min 2.13
_cell_volume 4725.1(3)
_computing_cell_refinement APEXII,Bruker,2004
_computing_data_collection APEXII,Bruker,2004
_computing_data_reduction SAINT,Bruker,2004
_computing_molecular_graphics 'ORTEP-3 (Farrugia, 1997)'
_computing_publication_material 'SHELXL-97 (Sheldrick, 2008)'
_computing_structure_refinement 'SHELXL-97 (Sheldrick, 2008)'
_computing_structure_solution 'SHELXS-97 (Sheldrick, 2008)'
_diffrn_ambient_temperature 173(2)
_diffrn_measured_fraction_theta_full 0.953
_diffrn_measured_fraction_theta_max 0.953
_diffrn_measurement_device_type 'Bruker APEXII CCD area detector'
_diffrn_measurement_method 'phi and omega scans'
_diffrn_radiation_monochromator graphite
_diffrn_radiation_source 'fine-focus sealed tube'
_diffrn_radiation_type MoK\a
_diffrn_radiation_wavelength 0.71073
_diffrn_reflns_av_R_equivalents 0.0401
_diffrn_reflns_av_sigmaI/netI 0.0626
_diffrn_reflns_limit_h_max 11
_diffrn_reflns_limit_h_min -11
_diffrn_reflns_limit_k_max 12
_diffrn_reflns_limit_k_min -13
_diffrn_reflns_limit_l_max 28
_diffrn_reflns_limit_l_min -38
_diffrn_reflns_number 16563
_diffrn_reflns_theta_full 22.58
_diffrn_reflns_theta_max 22.58
_diffrn_reflns_theta_min 1.68
_exptl_absorpt_coefficient_mu 3.870
_exptl_absorpt_correction_T_max 0.5945
_exptl_absorpt_correction_T_min 0.4446
_exptl_absorpt_correction_type multi-scan
_exptl_absorpt_process_details 'SADABS (Bruker,2004)'
_exptl_crystal_colour yellow
_exptl_crystal_density_diffrn 1.646
_exptl_crystal_density_method 'not measured'
_exptl_crystal_description block
_exptl_crystal_F_000 2328
_exptl_crystal_size_max 0.25
_exptl_crystal_size_mid 0.22
_exptl_crystal_size_min 0.15
_refine_diff_density_max 1.082
_refine_diff_density_min -0.731
_refine_diff_density_rms 0.135
_refine_ls_extinction_method none
_refine_ls_goodness_of_fit_ref 1.169
_refine_ls_hydrogen_treatment constr
_refine_ls_matrix_type full
_refine_ls_number_parameters 499
_refine_ls_number_reflns 5938
_refine_ls_number_restraints 1
_refine_ls_restrained_S_all 1.169
_refine_ls_R_factor_all 0.1106
_refine_ls_R_factor_gt 0.0830
_refine_ls_shift/su_max 0.012
_refine_ls_shift/su_mean 0.000
_refine_ls_structure_factor_coef Fsqd
_refine_ls_weighting_details 'calc w=1/[\s^2^(Fo^2^)+(0.0215P)^2^+89.8252P] where P=(Fo^2^+2Fc^2^)/3'
_refine_ls_weighting_scheme calc
_refine_ls_wR_factor_gt 0.1658
_refine_ls_wR_factor_ref 0.1752
_reflns_number_gt 4484
_reflns_number_total 5938
_reflns_threshold_expression >2sigma(I)
_cod_data_source_file c8py01750f2.cif
_cod_data_source_block Zr2
_cod_depositor_comments
;
The following automatic conversions were performed:

'_symmetry_cell_setting' value 'Monoclinic' changed to 'monoclinic'
according to
/home/data/users/saulius/crontab/automatic-downloads/rss-feeds/RSC/lib/dictionaries/cif_core.dic
dictionary named 'cif_core.dic' version 2.4.2 from 2011-04-26.

Automatic conversion script
Id: cif_fix_values 4973 2017-02-22 13:04:09Z antanas 

 Adding full bibliography for 1550799--1550804.cif.
;
_cod_original_sg_symbol_H-M P2(1)/n
_cod_database_code 1550799

loop_
_symmetry_equiv_pos_as_xyz
'x, y, z'
'-x+1/2, y+1/2, -z+1/2'
'-x, -y, -z'
'x-1/2, -y-1/2, z-1/2'

loop_
_atom_site_label
_atom_site_type_symbol
_atom_site_fract_x
_atom_site_fract_y
_atom_site_fract_z
_atom_site_U_iso_or_equiv
_atom_site_adp_type
_atom_site_occupancy
_atom_site_symmetry_multiplicity
_atom_site_calc_flag
_atom_site_refinement_flags
Zr1 Zr 0.48738(12) 0.43552(11) 0.12983(4) 0.0423(4) Uani 1 1 d .
Zr2 Zr 0.43490(13) 0.17451(11) 0.15004(4) 0.0392(4) Uani 1 1 d .
Br1 Br 0.18645(15) 0.72521(12) 0.13732(5) 0.0534(5) Uani 1 1 d .
Br3 Br -0.18842(14) -0.07911(15) 0.04538(5) 0.0635(5) Uani 1 1 d .
Br2 Br -0.01537(18) 0.70849(16) -0.01647(6) 0.0784(6) Uani 1 1 d .
Br4 Br 0.07314(17) -0.01319(16) 0.19038(5) 0.0712(6) Uani 1 1 d .
O1 O 0.3452(8) 0.5440(7) 0.1136(2) 0.040(2) Uani 1 1 d .
C4 C 0.0900(13) 0.6494(12) 0.0266(4) 0.045(4) Uani 1 1 d .
C1 C 0.2625(12) 0.5763(10) 0.0861(4) 0.034(3) Uani 1 1 d .
C6 C 0.2477(13) 0.5249(10) 0.0505(4) 0.035(3) Uani 1 1 d .
C2 C 0.1810(12) 0.6615(10) 0.0901(4) 0.032(3) Uani 1 1 d .
C5 C 0.1608(14) 0.5641(11) 0.0210(4) 0.046(4) Uani 1 1 d .
H5 H 0.1515 0.5308 -0.0030 0.055 Uiso 1 1 calc R
C3 C 0.0969(12) 0.6997(10) 0.0599(4) 0.040(4) Uani 1 1 d .
H3 H 0.0457 0.7598 0.0627 0.048 Uiso 1 1 calc R
C7 C 0.3205(16) 0.4332(11) 0.0426(4) 0.051(4) Uani 1 1 d .
H7 H 0.3031 0.4065 0.0177 0.061 Uiso 1 1 calc R
N1 N 0.4041(13) 0.3837(10) 0.0644(4) 0.059(4) Uani 1 1 d .
C15 C 0.1549(14) 0.0726(10) 0.0844(4) 0.043(4) Uani 1 1 d .
C18 C -0.0390(12) -0.0372(10) 0.1155(4) 0.041(4) Uani 1 1 d .
H18 H -0.1053 -0.0752 0.1257 0.049 Uiso 1 1 calc R
C17 C -0.0425(12) -0.0219(11) 0.0767(4) 0.039(4) Uani 1 1 d .
C16 C 0.0506(13) 0.0314(10) 0.0612(4) 0.039(4) Uani 1 1 d .
H16 H 0.0444 0.0404 0.0346 0.047 Uiso 1 1 calc R
C20 C 0.1657(13) 0.0593(11) 0.1247(4) 0.039(4) Uani 1 1 d .
O2 O 0.2592(8) 0.0999(8) 0.1470(3) 0.046(3) Uani 1 1 d .
C19 C 0.0620(12) 0.0040(10) 0.1381(4) 0.034(3) Uani 1 1 d .
N2 N 0.3619(13) 0.1663(10) 0.0815(3) 0.056(4) Uani 1 1 d .
C14 C 0.2567(16) 0.1236(11) 0.0658(4) 0.051(4) Uani 1 1 d .
H14 H 0.2435 0.1254 0.0390 0.061 Uiso 1 1 calc R
O8 O 0.3424(7) 0.3257(7) 0.1434(2) 0.036(2) Uani 1 1 d .
O5 O 0.5800(7) 0.2875(7) 0.1391(2) 0.038(2) Uani 1 1 d .
O4 O 0.4577(9) 0.1732(8) 0.2033(3) 0.049(3) Uani 1 1 d .
O3 O 0.5376(10) 0.0565(8) 0.1386(3) 0.066(3) Uani 1 1 d .
O6 O 0.5226(10) 0.4914(8) 0.1789(3) 0.063(3) Uani 1 1 d .
O7 O 0.6304(10) 0.4919(8) 0.1065(4) 0.086(4) Uani 1 1 d .
C37 C 0.1149(11) 0.3503(12) 0.1242(5) 0.052(4) Uani 1 1 d .
H37A H 0.1025 0.2780 0.1160 0.078 Uiso 1 1 calc R
H37B H 0.1394 0.3921 0.1032 0.078 Uiso 1 1 calc R
H37C H 0.0338 0.3772 0.1320 0.078 Uiso 1 1 calc R
C29 C 0.7802(13) 0.2192(13) 0.1200(5) 0.066(5) Uani 1 1 d .
H29A H 0.8748 0.2221 0.1263 0.099 Uiso 1 1 calc R
H29B H 0.7556 0.2537 0.0957 0.099 Uiso 1 1 calc R
H29C H 0.7521 0.1465 0.1182 0.099 Uiso 1 1 calc R
C27 C 0.7173(14) 0.2717(14) 0.1495(6) 0.074(6) Uani 1 1 d .
H27 H 0.7490 0.3440 0.1463 0.089 Uiso 1 1 calc R
C21 C 0.5854(16) -0.0442(13) 0.1323(6) 0.067(5) Uani 1 1 d .
H21 H 0.6481 -0.0406 0.1131 0.081 Uiso 1 1 calc R
C36 C 0.2205(13) 0.3559(18) 0.1567(4) 0.073(6) Uani 1 1 d .
H36 H 0.2343 0.4327 0.1564 0.088 Uiso 1 1 calc R
C22 C 0.4769(19) -0.1146(16) 0.1188(8) 0.135(11) Uani 1 1 d .
H22A H 0.4021 -0.0998 0.1323 0.203 Uiso 1 1 calc R
H22B H 0.5043 -0.1868 0.1233 0.203 Uiso 1 1 calc R
H22C H 0.4524 -0.1039 0.0916 0.203 Uiso 1 1 calc R
C23 C 0.655(2) -0.0831(18) 0.1694(7) 0.122(9) Uani 1 1 d .
H23A H 0.7214 -0.0326 0.1792 0.182 Uiso 1 1 calc R
H23B H 0.6965 -0.1498 0.1653 0.182 Uiso 1 1 calc R
H23C H 0.5922 -0.0919 0.1876 0.182 Uiso 1 1 calc R
C24 C 0.465(3) 0.1507(18) 0.2416(5) 0.109(9) Uani 1 1 d .
H24 H 0.3745 0.1755 0.2430 0.131 Uiso 1 1 calc R
C26 C 0.517(3) 0.2273(18) 0.2659(6) 0.141(11) Uani 1 1 d .
H26A H 0.4561 0.2434 0.2841 0.211 Uiso 1 1 calc R
H26B H 0.5329 0.2898 0.2515 0.211 Uiso 1 1 calc R
H26C H 0.5995 0.2030 0.2795 0.211 Uiso 1 1 calc R
C30 C 0.534(3) 0.549(2) 0.2134(7) 0.115(9) Uani 1 1 d .
H30 H 0.4793 0.5100 0.2297 0.138 Uiso 1 1 calc R
C28 C 0.7587(17) 0.258(3) 0.1866(6) 0.176(16) Uani 1 1 d .
H28A H 0.7362 0.3190 0.2009 0.264 Uiso 1 1 calc R
H28B H 0.8533 0.2483 0.1901 0.264 Uiso 1 1 calc R
H28C H 0.7167 0.1964 0.1959 0.264 Uiso 1 1 calc R
C33 C 0.721(3) 0.5428(16) 0.0873(9) 0.157(15) Uani 1 1 d D
H33 H 0.7499 0.5014 0.0661 0.189 Uiso 1 1 calc R
C38 C 0.197(2) 0.348(3) 0.1908(6) 0.187(17) Uani 1 1 d .
H38A H 0.2727 0.3165 0.2060 0.280 Uiso 1 1 calc R
H38B H 0.1208 0.3039 0.1920 0.280 Uiso 1 1 calc R
H38C H 0.1812 0.4168 0.2008 0.280 Uiso 1 1 calc R
C9 C 0.5515(14) 0.3308(11) 0.0171(4) 0.048(4) Uani 1 1 d .
H9A H 0.5033 0.3754 -0.0024 0.057 Uiso 1 1 calc R
H9B H 0.6206 0.3735 0.0311 0.057 Uiso 1 1 calc R
C12 C 0.5072(13) 0.1183(10) 0.0351(4) 0.044(4) Uani 1 1 d .
H12A H 0.4392 0.0715 0.0228 0.053 Uiso 1 1 calc R
H12B H 0.5591 0.0782 0.0553 0.053 Uiso 1 1 calc R
C11 C 0.597(2) 0.1511(14) 0.0056(6) 0.108(9) Uani 1 1 d .
H11A H 0.6843 0.1219 0.0138 0.129 Uiso 1 1 calc R
H11B H 0.5647 0.1162 -0.0184 0.129 Uiso 1 1 calc R
C13 C 0.444(2) 0.2029(14) 0.0525(6) 0.108(10) Uani 1 1 d .
C8 C 0.457(3) 0.2932(15) 0.0447(8) 0.159(15) Uani 1 1 d .
C10 C 0.613(3) 0.2439(13) -0.0018(8) 0.160(15) Uani 1 1 d .
H10A H 0.5855 0.2519 -0.0292 0.192 Uiso 1 1 calc R
H10B H 0.7077 0.2566 0.0021 0.192 Uiso 1 1 calc R
C25 C 0.437(3) 0.057(2) 0.2525(7) 0.198(17) Uani 1 1 d .
H25A H 0.4512 0.0071 0.2326 0.297 Uiso 1 1 calc R
H25B H 0.3464 0.0544 0.2574 0.297 Uiso 1 1 calc R
H25C H 0.4940 0.0392 0.2756 0.297 Uiso 1 1 calc R
C31 C 0.659(3) 0.535(4) 0.2305(9) 0.25(3) Uani 1 1 d .
H31A H 0.7181 0.5806 0.2188 0.378 Uiso 1 1 calc R
H31B H 0.6843 0.4625 0.2275 0.378 Uiso 1 1 calc R
H31C H 0.6625 0.5513 0.2575 0.378 Uiso 1 1 calc R
C35 C 0.685(3) 0.639(2) 0.0776(9) 0.209(18) Uani 1 1 d .
H35A H 0.7359 0.6879 0.0943 0.314 Uiso 1 1 calc R
H35B H 0.5926 0.6474 0.0797 0.314 Uiso 1 1 calc R
H35C H 0.7015 0.6513 0.0514 0.314 Uiso 1 1 calc R
C34 C 0.828(3) 0.571(4) 0.1167(11) 0.61(8) Uani 1 1 d D
H34A H 0.8415 0.5154 0.1354 0.911 Uiso 1 1 calc R
H34B H 0.8061 0.6355 0.1291 0.911 Uiso 1 1 calc R
H34C H 0.9082 0.5816 0.1050 0.911 Uiso 1 1 calc R
C32 C 0.479(5) 0.643(3) 0.2104(9) 0.33(4) Uani 1 1 d .
H32A H 0.4289 0.6503 0.1855 0.494 Uiso 1 1 calc R
H32B H 0.5470 0.6965 0.2136 0.494 Uiso 1 1 calc R
H32C H 0.4213 0.6513 0.2301 0.494 Uiso 1 1 calc R

loop_
_atom_site_aniso_label
_atom_site_aniso_U_11
_atom_site_aniso_U_22
_atom_site_aniso_U_33
_atom_site_aniso_U_23
_atom_site_aniso_U_13
_atom_site_aniso_U_12
Zr1 0.0251(7) 0.0447(9) 0.0586(10) 0.0210(8) 0.0108(7) 0.0060(7)
Zr2 0.0354(8) 0.0411(9) 0.0428(9) -0.0042(7) 0.0117(6) -0.0155(7)
Br1 0.0582(10) 0.0435(10) 0.0604(11) -0.0180(9) 0.0154(8) 0.0068(8)
Br3 0.0376(9) 0.0793(13) 0.0721(12) -0.0283(10) 0.0001(8) -0.0054(9)
Br2 0.0724(12) 0.0749(14) 0.0787(14) 0.0194(11) -0.0299(10) 0.0154(10)
Br4 0.0700(12) 0.0996(15) 0.0464(10) 0.0079(10) 0.0173(9) -0.0431(11)
O1 0.043(5) 0.038(6) 0.040(6) 0.004(5) 0.006(5) 0.017(5)
C4 0.042(9) 0.046(10) 0.044(10) -0.005(8) -0.008(7) -0.001(8)
C1 0.038(8) 0.026(8) 0.038(9) 0.006(7) 0.010(7) 0.009(7)
C6 0.046(8) 0.024(8) 0.036(9) -0.009(7) 0.008(7) 0.014(7)
C2 0.028(7) 0.026(8) 0.042(9) -0.006(7) 0.005(6) 0.005(6)
C5 0.071(10) 0.025(9) 0.044(9) -0.010(8) 0.011(8) -0.006(8)
C3 0.034(8) 0.026(8) 0.061(10) 0.008(8) 0.014(7) 0.017(7)
C7 0.083(12) 0.032(9) 0.040(9) 0.005(8) 0.022(9) 0.008(9)
N1 0.079(10) 0.042(8) 0.069(10) 0.020(7) 0.060(8) 0.028(8)
C15 0.065(10) 0.022(8) 0.041(9) -0.012(7) 0.006(8) -0.020(7)
C18 0.028(8) 0.026(8) 0.069(11) -0.003(8) 0.010(7) -0.004(6)
C17 0.024(7) 0.034(9) 0.056(10) -0.003(8) -0.011(7) 0.007(7)
C16 0.053(9) 0.016(7) 0.050(9) -0.006(7) 0.016(8) -0.012(7)
C20 0.038(8) 0.039(9) 0.044(9) -0.019(8) 0.019(7) -0.027(7)
O2 0.037(5) 0.060(7) 0.043(6) 0.002(5) 0.009(5) -0.022(5)
C19 0.025(7) 0.030(8) 0.051(9) -0.001(7) 0.016(7) 0.000(6)
N2 0.076(9) 0.046(8) 0.053(8) -0.024(7) 0.037(7) -0.044(7)
C14 0.096(13) 0.040(10) 0.020(8) 0.005(7) 0.022(8) -0.024(9)
O8 0.019(4) 0.056(6) 0.032(5) -0.004(5) 0.003(4) -0.005(4)
O5 0.023(5) 0.044(6) 0.045(6) 0.014(5) -0.002(4) -0.001(4)
O4 0.048(6) 0.052(7) 0.047(7) 0.003(6) 0.004(5) -0.006(5)
O3 0.056(7) 0.032(6) 0.118(10) -0.018(7) 0.041(7) -0.027(5)
O6 0.059(7) 0.055(7) 0.066(8) 0.013(6) -0.030(6) -0.015(6)
O7 0.056(7) 0.053(7) 0.162(13) 0.058(8) 0.062(8) 0.020(6)
C37 0.011(7) 0.052(10) 0.091(13) 0.003(9) -0.001(7) -0.005(7)
C29 0.019(8) 0.066(12) 0.112(15) 0.022(12) 0.007(9) 0.003(8)
C27 0.035(9) 0.061(12) 0.118(17) -0.028(12) -0.026(10) 0.013(9)
C21 0.057(11) 0.044(11) 0.109(16) -0.021(11) 0.041(11) -0.009(9)
C36 0.024(8) 0.16(2) 0.042(10) -0.022(11) 0.007(7) 0.007(10)
C22 0.086(15) 0.088(16) 0.25(3) -0.087(19) 0.076(18) -0.061(14)
C23 0.111(19) 0.085(18) 0.17(3) -0.016(18) 0.021(18) -0.012(15)
C24 0.19(2) 0.093(18) 0.045(13) 0.028(13) 0.011(14) -0.063(17)
C26 0.28(4) 0.079(17) 0.067(15) -0.016(14) 0.036(19) 0.03(2)
C30 0.13(2) 0.11(2) 0.096(19) 0.017(17) -0.049(16) -0.038(17)
C28 0.035(11) 0.42(5) 0.069(15) 0.03(2) -0.014(10) 0.027(19)
C33 0.16(2) 0.033(13) 0.31(4) -0.014(19) 0.17(3) -0.044(15)
C38 0.16(2) 0.35(5) 0.047(14) -0.07(2) -0.018(14) 0.16(3)
C9 0.057(10) 0.028(8) 0.066(10) 0.000(8) 0.041(8) -0.002(8)
C12 0.048(9) 0.028(8) 0.058(10) 0.005(8) 0.013(8) -0.014(7)
C11 0.19(2) 0.048(13) 0.118(17) -0.016(12) 0.133(18) -0.020(13)
C13 0.19(2) 0.038(12) 0.129(18) -0.054(12) 0.144(17) -0.072(13)
C8 0.25(3) 0.040(13) 0.24(3) 0.079(15) 0.23(3) 0.086(16)
C10 0.23(3) 0.014(11) 0.28(3) 0.019(15) 0.23(3) 0.021(14)
C25 0.32(5) 0.16(3) 0.11(2) 0.07(2) 0.02(2) -0.12(3)
C31 0.12(3) 0.47(7) 0.16(3) -0.18(4) -0.01(2) 0.01(3)
C35 0.26(4) 0.15(3) 0.19(3) 0.13(3) -0.05(3) -0.08(3)
C34 0.046(17) 0.73(11) 1.01(15) 0.80(12) -0.09(4) -0.08(4)
C32 0.63(9) 0.14(3) 0.16(3) -0.09(3) -0.21(4) 0.20(5)

loop_
_atom_type_symbol
_atom_type_description
_atom_type_scat_dispersion_real
_atom_type_scat_dispersion_imag
_atom_type_scat_source
C C 0.0033 0.0016 'International Tables Vol C Tables 4.2.6.8 and 6.1.1.4'
H H 0.0000 0.0000 'International Tables Vol C Tables 4.2.6.8 and 6.1.1.4'
N N 0.0061 0.0033 'International Tables Vol C Tables 4.2.6.8 and 6.1.1.4'
O O 0.0106 0.0060 'International Tables Vol C Tables 4.2.6.8 and 6.1.1.4'
Br Br -0.2901 2.4595 'International Tables Vol C Tables 4.2.6.8 and 6.1.1.4'
Zr Zr -2.9673 0.5597 'International Tables Vol C Tables 4.2.6.8 and 6.1.1.4'

loop_
_geom_angle_atom_site_label_1
_geom_angle_atom_site_label_2
_geom_angle_atom_site_label_3
_geom_angle
O6 Zr1 O7 100.6(6)
O6 Zr1 O1 93.1(4)
O7 Zr1 O1 100.6(4)
O6 Zr1 O5 99.4(4)
O7 Zr1 O5 92.8(4)
O1 Zr1 O5 159.7(3)
O6 Zr1 O8 96.0(4)
O7 Zr1 O8 159.3(5)
O1 Zr1 O8 90.8(3)
O5 Zr1 O8 72.1(3)
O6 Zr1 N1 169.1(4)
O7 Zr1 N1 83.9(5)
O1 Zr1 N1 76.3(4)
O5 Zr1 N1 90.3(4)
O8 Zr1 N1 82.0(4)
O6 Zr1 Zr2 101.2(3)
O7 Zr1 Zr2 126.7(3)
O1 Zr1 Zr2 125.9(3)
O5 Zr1 Zr2 35.8(2)
O8 Zr1 Zr2 36.3(2)
N1 Zr1 Zr2 83.7(3)
O4 Zr2 O3 101.5(5)
O4 Zr2 O2 93.0(4)
O3 Zr2 O2 97.3(4)
O4 Zr2 O5 100.5(4)
O3 Zr2 O5 94.6(4)
O2 Zr2 O5 159.8(4)
O4 Zr2 O8 96.8(4)
O3 Zr2 O8 158.8(4)
O2 Zr2 O8 92.2(4)
O5 Zr2 O8 71.5(3)
O4 Zr2 N2 169.0(4)
O3 Zr2 N2 82.4(5)
O2 Zr2 N2 76.3(4)
O5 Zr2 N2 89.3(3)
O8 Zr2 N2 81.5(4)
O4 Zr2 Zr1 102.3(3)
O3 Zr2 Zr1 127.8(3)
O2 Zr2 Zr1 126.8(3)
O5 Zr2 Zr1 35.5(2)
O8 Zr2 Zr1 36.1(2)
N2 Zr2 Zr1 82.8(3)
C1 O1 Zr1 144.8(8)
C3 C4 C5 123.4(14)
C3 C4 Br2 118.4(11)
C5 C4 Br2 118.0(12)
O1 C1 C2 121.9(12)
O1 C1 C6 121.3(11)
C2 C1 C6 116.8(12)
C5 C6 C1 119.7(12)
C5 C6 C7 117.0(13)
C1 C6 C7 123.3(13)
C3 C2 C1 121.9(12)
C3 C2 Br1 119.4(10)
C1 C2 Br1 118.7(10)
C4 C5 C6 119.7(13)
C4 C5 H5 120.1
C6 C5 H5 120.1
C4 C3 C2 118.3(12)
C4 C3 H3 120.8
C2 C3 H3 120.8
N1 C7 C6 128.8(15)
N1 C7 H7 115.6
C6 C7 H7 115.6
C7 N1 C8 111.4(17)
C7 N1 Zr1 125.4(10)
C8 N1 Zr1 123.0(15)
C16 C15 C20 120.9(13)
C16 C15 C14 117.0(13)
C20 C15 C14 122.0(12)
C19 C18 C17 117.6(13)
C19 C18 H18 121.2
C17 C18 H18 121.2
C16 C17 C18 122.8(13)
C16 C17 Br3 120.4(11)
C18 C17 Br3 116.7(10)
C17 C16 C15 119.5(14)
C17 C16 H16 120.2
C15 C16 H16 120.2
O2 C20 C19 122.7(12)
O2 C20 C15 122.1(11)
C19 C20 C15 115.1(12)
C20 O2 Zr2 145.1(8)
C18 C19 C20 124.1(13)
C18 C19 Br4 120.0(10)
C20 C19 Br4 115.9(10)
C14 N2 C13 110.9(14)
C14 N2 Zr2 126.3(9)
C13 N2 Zr2 122.6(12)
N2 C14 C15 127.7(13)
N2 C14 H14 116.1
C15 C14 H14 116.1
C36 O8 Zr1 123.5(10)
C36 O8 Zr2 126.5(10)
Zr1 O8 Zr2 107.6(3)
C27 O5 Zr1 125.1(9)
C27 O5 Zr2 123.0(10)
Zr1 O5 Zr2 108.6(3)
C24 O4 Zr2 167.9(12)
C21 O3 Zr2 165.6(9)
C30 O6 Zr1 169.3(13)
C33 O7 Zr1 171.8(15)
C36 C37 H37A 109.5
C36 C37 H37B 109.5
H37A C37 H37B 109.5
C36 C37 H37C 109.5
H37A C37 H37C 109.5
H37B C37 H37C 109.5
C27 C29 H29A 109.5
C27 C29 H29B 109.5
H29A C29 H29B 109.5
C27 C29 H29C 109.5
H29A C29 H29C 109.5
H29B C29 H29C 109.5
C28 C27 O5 117.3(17)
C28 C27 C29 121.7(17)
O5 C27 C29 112.9(14)
C28 C27 H27 99.6
O5 C27 H27 99.6
C29 C27 H27 99.6
O3 C21 C22 110.3(15)
O3 C21 C23 107.7(16)
C22 C21 C23 110.3(18)
O3 C21 H21 109.5
C22 C21 H21 109.5
C23 C21 H21 109.5
C38 C36 O8 123.9(16)
C38 C36 C37 122.3(17)
O8 C36 C37 108.6(12)
C38 C36 H36 97.6
O8 C36 H36 97.6
C37 C36 H36 97.6
C21 C22 H22A 109.5
C21 C22 H22B 109.5
H22A C22 H22B 109.5
C21 C22 H22C 109.5
H22A C22 H22C 109.5
H22B C22 H22C 109.5
C21 C23 H23A 109.5
C21 C23 H23B 109.5
H23A C23 H23B 109.5
C21 C23 H23C 109.5
H23A C23 H23C 109.5
H23B C23 H23C 109.5
C25 C24 C26 124(2)
C25 C24 O4 120(2)
C26 C24 O4 116.2(18)
C25 C24 H24 92.2
C26 C24 H24 92.2
O4 C24 H24 92.2
C24 C26 H26A 109.5
C24 C26 H26B 109.5
H26A C26 H26B 109.5
C24 C26 H26C 109.5
H26A C26 H26C 109.5
H26B C26 H26C 109.5
C32 C30 C31 122(3)
C32 C30 O6 114(2)
C31 C30 O6 107(2)
C32 C30 H30 103.9
C31 C30 H30 103.9
O6 C30 H30 103.9
C27 C28 H28A 109.5
C27 C28 H28B 109.5
H28A C28 H28B 109.5
C27 C28 H28C 109.5
H28A C28 H28C 109.5
H28B C28 H28C 109.5
C35 C33 O7 113(2)
C35 C33 C34 97(2)
O7 C33 C34 105(2)
C35 C33 H33 113.5
O7 C33 H33 113.5
C34 C33 H33 113.5
C36 C38 H38A 109.5
C36 C38 H38B 109.5
H38A C38 H38B 109.5
C36 C38 H38C 109.5
H38A C38 H38C 109.5
H38B C38 H38C 109.5
C10 C9 C8 112.9(13)
C10 C9 H9A 109.0
C8 C9 H9A 109.0
C10 C9 H9B 109.0
C8 C9 H9B 109.0
H9A C9 H9B 107.8
C13 C12 C11 115.1(13)
C13 C12 H12A 108.5
C11 C12 H12A 108.5
C13 C12 H12B 108.5
C11 C12 H12B 108.5
H12A C12 H12B 107.5
C10 C11 C12 120.9(16)
C10 C11 H11A 107.1
C12 C11 H11A 107.1
C10 C11 H11B 107.1
C12 C11 H11B 107.1
H11A C11 H11B 106.8
C8 C13 C12 124.0(14)
C8 C13 N2 123.5(16)
C12 C13 N2 112.4(14)
C13 C8 N1 125.8(15)
C13 C8 C9 123.0(15)
N1 C8 C9 110.5(14)
C11 C10 C9 123.8(16)
C11 C10 H10A 106.4
C9 C10 H10A 106.4
C11 C10 H10B 106.4
C9 C10 H10B 106.4
H10A C10 H10B 106.4
C24 C25 H25A 109.5
C24 C25 H25B 109.5
H25A C25 H25B 109.5
C24 C25 H25C 109.5
H25A C25 H25C 109.5
H25B C25 H25C 109.5
C30 C31 H31A 109.5
C30 C31 H31B 109.5
H31A C31 H31B 109.5
C30 C31 H31C 109.5
H31A C31 H31C 109.5
H31B C31 H31C 109.5
C33 C35 H35A 109.5
C33 C35 H35B 109.5
H35A C35 H35B 109.5
C33 C35 H35C 109.5
H35A C35 H35C 109.5
H35B C35 H35C 109.5
C33 C34 H34A 109.5
C33 C34 H34B 109.5
H34A C34 H34B 109.5
C33 C34 H34C 109.5
H34A C34 H34C 109.5
H34B C34 H34C 109.5
C30 C32 H32A 109.5
C30 C32 H32B 109.5
H32A C32 H32B 109.5
C30 C32 H32C 109.5
H32A C32 H32C 109.5
H32B C32 H32C 109.5

loop_
_geom_bond_atom_site_label_1
_geom_bond_atom_site_label_2
_geom_bond_distance
Zr1 O6 1.887(11)
Zr1 O7 1.926(10)
Zr1 O1 2.062(9)
Zr1 O5 2.143(9)
Zr1 O8 2.160(8)
Zr1 N1 2.479(15)
Zr1 Zr2 3.496(2)
Zr2 O4 1.885(10)
Zr2 O3 1.927(10)
Zr2 O2 2.050(8)
Zr2 O5 2.161(8)
Zr2 O8 2.172(9)
Zr2 N2 2.472(13)
Br1 C2 1.869(13)
Br3 C17 1.917(13)
Br2 C4 1.931(14)
Br4 C19 1.868(14)
O1 C1 1.292(14)
C4 C3 1.346(19)
C4 C5 1.350(19)
C1 C2 1.402(17)
C1 C6 1.426(18)
C6 C5 1.394(19)
C6 C7 1.447(19)
C2 C3 1.392(18)
C5 H5 0.9500
C3 H3 0.9500
C7 N1 1.267(18)
C7 H7 0.9500
N1 C8 1.50(2)
C15 C16 1.386(18)
C15 C20 1.438(19)
C15 C14 1.466(19)
C18 C19 1.351(18)
C18 C17 1.392(19)
C18 H18 0.9500
C17 C16 1.354(18)
C16 H16 0.9500
C20 O2 1.289(15)
C20 C19 1.418(17)
N2 C14 1.287(18)
N2 C13 1.494(18)
C14 H14 0.9500
O8 C36 1.452(16)
O5 C27 1.441(16)
O4 C24 1.389(19)
O3 C21 1.417(18)
O6 C30 1.43(3)
O7 C33 1.39(2)
C37 C36 1.498(19)
C37 H37A 0.9800
C37 H37B 0.9800
C37 H37C 0.9800
C29 C27 1.47(2)
C29 H29A 0.9800
C29 H29B 0.9800
C29 H29C 0.9800
C27 C28 1.35(2)
C27 H27 1.0000
C21 C22 1.48(2)
C21 C23 1.51(3)
C21 H21 1.0000
C36 C38 1.27(2)
C36 H36 1.0000
C22 H22A 0.9800
C22 H22B 0.9800
C22 H22C 0.9800
C23 H23A 0.9800
C23 H23B 0.9800
C23 H23C 0.9800
C24 C25 1.31(3)
C24 C26 1.38(3)
C24 H24 1.0000
C26 H26A 0.9800
C26 H26B 0.9800
C26 H26C 0.9800
C30 C32 1.33(3)
C30 C31 1.37(3)
C30 H30 1.0000
C28 H28A 0.9800
C28 H28B 0.9800
C28 H28C 0.9800
C33 C35 1.32(3)
C33 C34 1.480(2)
C33 H33 1.0000
C38 H38A 0.9800
C38 H38B 0.9800
C38 H38C 0.9800
C9 C10 1.49(2)
C9 C8 1.55(2)
C9 H9A 0.9900
C9 H9B 0.9900
C12 C13 1.45(2)
C12 C11 1.548(19)
C12 H12A 0.9900
C12 H12B 0.9900
C11 C10 1.24(2)
C11 H11A 0.9900
C11 H11B 0.9900
C13 C8 1.21(2)
C10 H10A 0.9900
C10 H10B 0.9900
C25 H25A 0.9800
C25 H25B 0.9800
C25 H25C 0.9800
C31 H31A 0.9800
C31 H31B 0.9800
C31 H31C 0.9800
C35 H35A 0.9800
C35 H35B 0.9800
C35 H35C 0.9800
C34 H34A 0.9800
C34 H34B 0.9800
C34 H34C 0.9800
C32 H32A 0.9800
C32 H32B 0.9800
C32 H32C 0.9800

loop_
_geom_torsion_atom_site_label_1
_geom_torsion_atom_site_label_2
_geom_torsion_atom_site_label_3
_geom_torsion_atom_site_label_4
_geom_torsion
O6 Zr1 Zr2 O4 0.3(4)
O7 Zr1 Zr2 O4 112.7(6)
O1 Zr1 Zr2 O4 -101.9(4)
O5 Zr1 Zr2 O4 90.9(5)
O8 Zr1 Zr2 O4 -84.6(5)
N1 Zr1 Zr2 O4 -169.8(4)
O6 Zr1 Zr2 O3 -115.0(6)
O7 Zr1 Zr2 O3 -2.6(7)
O1 Zr1 Zr2 O3 142.8(5)
O5 Zr1 Zr2 O3 -24.4(6)
O8 Zr1 Zr2 O3 160.1(6)
N1 Zr1 Zr2 O3 74.9(5)
O6 Zr1 Zr2 O2 103.6(5)
O7 Zr1 Zr2 O2 -144.0(6)
O1 Zr1 Zr2 O2 1.4(5)
O5 Zr1 Zr2 O2 -165.8(5)
O8 Zr1 Zr2 O2 18.7(5)
N1 Zr1 Zr2 O2 -66.5(4)
O6 Zr1 Zr2 O5 -90.6(5)
O7 Zr1 Zr2 O5 21.8(7)
O1 Zr1 Zr2 O5 167.3(5)
O8 Zr1 Zr2 O5 -175.5(5)
N1 Zr1 Zr2 O5 99.3(5)
O6 Zr1 Zr2 O8 84.9(5)
O7 Zr1 Zr2 O8 -162.7(7)
O1 Zr1 Zr2 O8 -17.2(5)
O5 Zr1 Zr2 O8 175.5(5)
N1 Zr1 Zr2 O8 -85.2(5)
O6 Zr1 Zr2 N2 170.4(4)
O7 Zr1 Zr2 N2 -77.2(6)
O1 Zr1 Zr2 N2 68.2(4)
O5 Zr1 Zr2 N2 -99.0(5)
O8 Zr1 Zr2 N2 85.5(5)
N1 Zr1 Zr2 N2 0.3(4)
O6 Zr1 O1 C1 178.6(15)
O7 Zr1 O1 C1 77.3(15)
O5 Zr1 O1 C1 -53(2)
O8 Zr1 O1 C1 -85.3(15)
N1 Zr1 O1 C1 -3.7(14)
Zr2 Zr1 O1 C1 -75.2(15)
Zr1 O1 C1 C2 -179.8(10)
Zr1 O1 C1 C6 2(2)
O1 C1 C6 C5 -177.7(12)
C2 C1 C6 C5 3.7(19)
O1 C1 C6 C7 1(2)
C2 C1 C6 C7 -177.2(13)
O1 C1 C2 C3 176.5(12)
C6 C1 C2 C3 -4.9(19)
O1 C1 C2 Br1 -3.5(17)
C6 C1 C2 Br1 175.1(10)
C3 C4 C5 C6 -1(2)
Br2 C4 C5 C6 173.8(11)
C1 C6 C5 C4 -1(2)
C7 C6 C5 C4 179.9(13)
C5 C4 C3 C2 0(2)
Br2 C4 C3 C2 -174.9(10)
C1 C2 C3 C4 3(2)
Br1 C2 C3 C4 -176.7(10)
C5 C6 C7 N1 180.0(15)
C1 C6 C7 N1 1(2)
C6 C7 N1 C8 -179.5(15)
C6 C7 N1 Zr1 -5(2)
O6 Zr1 N1 C7 17(3)
O7 Zr1 N1 C7 -97.8(13)
O1 Zr1 N1 C7 4.6(12)
O5 Zr1 N1 C7 169.4(12)
O8 Zr1 N1 C7 97.5(13)
Zr2 Zr1 N1 C7 134.0(12)
O6 Zr1 N1 C8 -169(2)
O7 Zr1 N1 C8 76.4(12)
O1 Zr1 N1 C8 178.9(13)
O5 Zr1 N1 C8 -16.4(12)
O8 Zr1 N1 C8 -88.3(12)
Zr2 Zr1 N1 C8 -51.7(12)
C19 C18 C17 C16 0(2)
C19 C18 C17 Br3 -179.0(10)
C18 C17 C16 C15 0(2)
Br3 C17 C16 C15 179.6(10)
C20 C15 C16 C17 0(2)
C14 C15 C16 C17 176.1(13)
C16 C15 C20 O2 -177.6(13)
C14 C15 C20 O2 7(2)
C16 C15 C20 C19 -1(2)
C14 C15 C20 C19 -177.0(13)
C19 C20 O2 Zr2 173.5(11)
C15 C20 O2 Zr2 -10(3)
O4 Zr2 O2 C20 -175.5(17)
O3 Zr2 O2 C20 -73.4(17)
O5 Zr2 O2 C20 52(2)
O8 Zr2 O2 C20 87.7(17)
N2 Zr2 O2 C20 6.9(17)
Zr1 Zr2 O2 C20 76.8(17)
C17 C18 C19 C20 -2(2)
C17 C18 C19 Br4 179.9(10)
O2 C20 C19 C18 178.3(13)
C15 C20 C19 C18 2(2)
O2 C20 C19 Br4 -3.1(19)
C15 C20 C19 Br4 -179.4(10)
O4 Zr2 N2 C14 -14(3)
O3 Zr2 N2 C14 97.8(14)
O2 Zr2 N2 C14 -1.7(13)
O5 Zr2 N2 C14 -167.5(14)
O8 Zr2 N2 C14 -96.0(14)
Zr1 Zr2 N2 C14 -132.5(14)
O4 Zr2 N2 C13 172(2)
O3 Zr2 N2 C13 -76.0(13)
O2 Zr2 N2 C13 -175.5(13)
O5 Zr2 N2 C13 18.7(13)
O8 Zr2 N2 C13 90.1(13)
Zr1 Zr2 N2 C13 53.7(12)
C13 N2 C14 C15 176.0(16)
Zr2 N2 C14 C15 2(2)
C16 C15 C14 N2 -179.4(15)
C20 C15 C14 N2 -3(3)
O6 Zr1 O8 C36 62.6(10)
O7 Zr1 O8 C36 -154.4(13)
O1 Zr1 O8 C36 -30.6(9)
O5 Zr1 O8 C36 160.6(10)
N1 Zr1 O8 C36 -106.6(9)
Zr2 Zr1 O8 C36 163.3(11)
O6 Zr1 O8 Zr2 -100.7(4)
O7 Zr1 O8 Zr2 42.2(13)
O1 Zr1 O8 Zr2 166.1(4)
O5 Zr1 O8 Zr2 -2.8(3)
N1 Zr1 O8 Zr2 90.1(4)
O4 Zr2 O8 C36 -61.1(10)
O3 Zr2 O8 C36 149.0(12)
O2 Zr2 O8 C36 32.2(10)
O5 Zr2 O8 C36 -159.9(10)
N2 Zr2 O8 C36 107.9(10)
Zr1 Zr2 O8 C36 -162.7(11)
O4 Zr2 O8 Zr1 101.6(4)
O3 Zr2 O8 Zr1 -48.3(11)
O2 Zr2 O8 Zr1 -165.1(4)
O5 Zr2 O8 Zr1 2.8(3)
N2 Zr2 O8 Zr1 -89.4(4)
O6 Zr1 O5 C27 -63.9(12)
O7 Zr1 O5 C27 37.3(13)
O1 Zr1 O5 C27 168.9(13)
O8 Zr1 O5 C27 -157.2(12)
N1 Zr1 O5 C27 121.2(12)
Zr2 Zr1 O5 C27 -160.0(14)
O6 Zr1 O5 Zr2 96.1(5)
O7 Zr1 O5 Zr2 -162.7(5)
O1 Zr1 O5 Zr2 -31.0(12)
O8 Zr1 O5 Zr2 2.8(3)
N1 Zr1 O5 Zr2 -78.8(4)
O4 Zr2 O5 C27 64.1(12)
O3 Zr2 O5 C27 -38.6(12)
O2 Zr2 O5 C27 -164.8(12)
O8 Zr2 O5 C27 157.8(12)
N2 Zr2 O5 C27 -121.0(12)
Zr1 Zr2 O5 C27 160.6(13)
O4 Zr2 O5 Zr1 -96.5(4)
O3 Zr2 O5 Zr1 160.9(5)
O2 Zr2 O5 Zr1 34.6(13)
O8 Zr2 O5 Zr1 -2.8(3)
N2 Zr2 O5 Zr1 78.5(5)
O3 Zr2 O4 C24 -54(7)
O2 Zr2 O4 C24 44(7)
O5 Zr2 O4 C24 -151(6)
O8 Zr2 O4 C24 136(7)
N2 Zr2 O4 C24 56(7)
Zr1 Zr2 O4 C24 173(6)
O4 Zr2 O3 C21 79(5)
O2 Zr2 O3 C21 -16(5)
O5 Zr2 O3 C21 -179(100)
O8 Zr2 O3 C21 -132(5)
N2 Zr2 O3 C21 -91(5)
Zr1 Zr2 O3 C21 -166(5)
O7 Zr1 O6 C30 92(7)
O1 Zr1 O6 C30 -10(7)
O5 Zr1 O6 C30 -174(7)
O8 Zr1 O6 C30 -101(7)
N1 Zr1 O6 C30 -22(8)
Zr2 Zr1 O6 C30 -137(7)
O6 Zr1 O7 C33 -101(11)
O1 Zr1 O7 C33 -6(11)
O5 Zr1 O7 C33 159(11)
O8 Zr1 O7 C33 117(11)
N1 Zr1 O7 C33 69(11)
Zr2 Zr1 O7 C33 146(11)
Zr1 O5 C27 C28 97(2)
Zr2 O5 C27 C28 -60(2)
Zr1 O5 C27 C29 -113.8(13)
Zr2 O5 C27 C29 88.8(17)
Zr2 O3 C21 C22 31(6)
Zr2 O3 C21 C23 -90(5)
Zr1 O8 C36 C38 -105(3)
Zr2 O8 C36 C38 55(3)
Zr1 O8 C36 C37 100.6(14)
Zr2 O8 C36 C37 -99.3(14)
Zr2 O4 C24 C25 3(9)
Zr2 O4 C24 C26 175(5)
Zr1 O6 C30 C32 -7(9)
Zr1 O6 C30 C31 -144(6)
Zr1 O7 C33 C35 21(13)
Zr1 O7 C33 C34 125(12)
C13 C12 C11 C10 1(4)
C11 C12 C13 C8 1(4)
C11 C12 C13 N2 -178.3(18)
C14 N2 C13 C8 107(3)
Zr2 N2 C13 C8 -78(4)
C14 N2 C13 C12 -74(2)
Zr2 N2 C13 C12 101.0(16)
C12 C13 C8 N1 -174(2)
N2 C13 C8 N1 6(5)
C12 C13 C8 C9 -5(5)
N2 C13 C8 C9 175(2)
C7 N1 C8 C13 -116(4)
Zr1 N1 C8 C13 69(4)
C7 N1 C8 C9 74(3)
Zr1 N1 C8 C9 -100.9(18)
C10 C9 C8 C13 6(4)
C10 C9 C8 N1 177(2)
C12 C11 C10 C9 2(5)
C8 C9 C10 C11 -5(4)
